data_4133838
loop_
_publ_author_name
'Shi, Chao'
'Ye, Le'
'Gong, Zhi-Xin'
'Ma, Jia-Jun'
'Wang, Qin-Wen'
'Jiang, Jia-Ying'
'Hua, Miao-Miao'
'Wang, Chang-Feng'
'Yu, Hui'
'Zhang, Yi'
'Ye, Heng-Yun'

_publ_section_title
;
 Two-Dimensional Organic-Inorganic Hybrid Rare-Earth Double Perovskite
 Ferroelectrics.
;
_journal_name_full 'Journal of the American Chemical Society'
_journal_paper_doi 10.1021/jacs.9b11697
_journal_year 2019
_chemical_absolute_configuration syn
_chemical_formula_sum 'C28 H56 N12 O28 Rb Tb'
_chemical_formula_weight 1253.23
_space_group_crystal_system monoclinic
_space_group_IT_number 4
_space_group_name_Hall 'P 2yb'
_space_group_name_H-M_alt 'P 1 21 1'
_atom_sites_solution_hydrogens mixed
_audit_creation_method SHELXL-2017/1
_cell_angle_alpha 90
_cell_angle_beta 111.886(4)
_cell_angle_gamma 90
_cell_formula_units_Z 2
_cell_length_a 9.9703(3)
_cell_length_b 20.0608(5)
_cell_length_c 12.5179(4)
_cell_measurement_reflns_used 13308
_cell_measurement_temperature 293(2)
_cell_measurement_theta_max 31.8950
_cell_measurement_theta_min 2.0170
_cell_volume 2323.28(13)
_computing_structure_refinement 'SHELXL-2017/1 (Sheldrick, 2017)'
_diffrn_ambient_temperature 293(2)
_diffrn_measured_fraction_theta_full 0.999
_diffrn_measured_fraction_theta_max 0.999
_diffrn_measurement_device_type 'rigaku synergy'
_diffrn_radiation_type MoK\a
_diffrn_radiation_wavelength 0.71073
_diffrn_reflns_av_R_equivalents 0.0346
_diffrn_reflns_av_unetI/netI 0.0452
_diffrn_reflns_Laue_measured_fraction_full 0.999
_diffrn_reflns_Laue_measured_fraction_max 0.999
_diffrn_reflns_limit_h_max 12
_diffrn_reflns_limit_h_min -12
_diffrn_reflns_limit_k_max 26
_diffrn_reflns_limit_k_min -26
_diffrn_reflns_limit_l_max 16
_diffrn_reflns_limit_l_min -16
_diffrn_reflns_number 28641
_diffrn_reflns_point_group_measured_fraction_full 0.987
_diffrn_reflns_point_group_measured_fraction_max 0.974
_diffrn_reflns_theta_full 25.242
_diffrn_reflns_theta_max 27.483
_diffrn_reflns_theta_min 2.026
_exptl_absorpt_coefficient_mu 2.669
_exptl_absorpt_correction_T_max 1.00000
_exptl_absorpt_correction_T_min 0.68293
_exptl_absorpt_correction_type multi-scan
_exptl_crystal_colour colorless
_exptl_crystal_density_diffrn 1.791
_exptl_crystal_description blcok
_exptl_crystal_F_000 1268
_exptl_crystal_size_max 0.18
_exptl_crystal_size_mid 0.16
_exptl_crystal_size_min 0.12
_refine_diff_density_max 0.579
_refine_diff_density_min -0.445
_refine_diff_density_rms 0.063
_refine_ls_abs_structure_details
;
 Flack x determined using 3879 quotients [(I+)-(I-)]/[(I+)+(I-)]
 (Parsons, Flack and Wagner, Acta Cryst. B69 (2013) 249-259).
;
_refine_ls_abs_structure_Flack 0.005(5)
_refine_ls_extinction_method none
_refine_ls_goodness_of_fit_ref 1.025
_refine_ls_hydrogen_treatment constr
_refine_ls_matrix_type full
_refine_ls_number_parameters 632
_refine_ls_number_reflns 10351
_refine_ls_number_restraints 1
_refine_ls_restrained_S_all 1.025
_refine_ls_R_factor_all 0.0340
_refine_ls_R_factor_gt 0.0270
_refine_ls_shift/su_max 0.001
_refine_ls_shift/su_mean 0.000
_refine_ls_structure_factor_coef Fsqd
_refine_ls_weighting_details 'w=1/[\s^2^(Fo^2^)+(0.0080P)^2^] where P=(Fo^2^+2Fc^2^)/3'
_refine_ls_weighting_scheme calc
_refine_ls_wR_factor_gt 0.0490
_refine_ls_wR_factor_ref 0.0503
_reflns_Friedel_coverage 0.895
_reflns_Friedel_fraction_full 0.973
_reflns_Friedel_fraction_max 0.947
_reflns_number_gt 9246
_reflns_number_total 10351
_reflns_threshold_expression 'I > 2\s(I)'
_cod_data_source_file ja9b11697_si_004.cif
_cod_data_source_block (R3HQ)4RbTb(NO3)8-T293K
_cod_original_sg_symbol_H-M 'P 21'
_cod_database_code 4133838
_shelx_shelxl_version_number 2017/1
_shelx_space_group_comment
;
The symmetry employed for this shelxl refinement is uniquely defined
by the following loop, which should always be used as a source of
symmetry information in preference to the above space-group names.
They are only intended as comments.
;

loop_
_space_group_symop_operation_xyz
'x, y, z'
'-x, y+1/2, -z'

loop_
_atom_site_label
_atom_site_type_symbol
_atom_site_fract_x
_atom_site_fract_y
_atom_site_fract_z
_atom_site_U_iso_or_equiv
_atom_site_adp_type
_atom_site_occupancy
_atom_site_site_symmetry_order
_atom_site_calc_flag
_atom_site_refinement_flags_posn
_atom_site_refinement_flags_adp
Tb01 Tb 0.99584(2) 0.50975(2) -0.00915(2) 0.02281(5) Uani 1 1 d . .
Rb02 Rb 0.49650(6) 0.75774(8) -0.01059(6) 0.03681(12) Uani 1 1 d . .
N003 N 1.1973(7) 0.4029(3) -0.0246(6) 0.0371(16) Uani 1 1 d . .
O28 O 1.1817(4) 0.5468(2) 0.1848(3) 0.0437(9) Uani 1 1 d . .
O27 O 1.1003(4) 0.42614(19) -0.1132(3) 0.0397(8) Uani 1 1 d . .
O26 O 0.9041(4) 0.39000(18) -0.0047(3) 0.0390(8) Uani 1 1 d . .
C008 C 1.4580(6) 0.5424(3) 0.8325(5) 0.0437(16) Uani 1 1 d . .
H00A H 1.562550 0.545797 0.861697 0.052 Uiso 1 1 calc R U
H00B H 1.424197 0.562586 0.888333 0.052 Uiso 1 1 calc R U
N009 N 0.8537(4) 0.5059(4) -0.2689(2) 0.0364(9) Uani 1 1 d . .
C00A C 1.4239(10) 0.4749(5) 0.6229(8) 0.062(2) Uani 1 1 d . .
H00C H 1.513367 0.449695 0.650446 0.075 Uiso 1 1 calc R U
H00D H 1.372224 0.463977 0.542491 0.075 Uiso 1 1 calc R U
O25 O 0.7179(7) 0.6642(3) 0.0002(6) 0.0694(19) Uani 1 1 d . .
O4 O 0.6746(4) 0.2060(2) 0.4962(3) 0.0628(11) Uani 1 1 d . .
H4C H 0.711070 0.178670 0.463219 0.075 Uiso 1 1 d R U
N10 N 0.6999(6) 0.7932(3) 0.2671(4) 0.0428(12) Uani 1 1 d . .
C00F C 0.6929(6) 0.2468(3) 0.6791(5) 0.0413(17) Uani 1 1 d . .
H00E H 0.590466 0.238203 0.663043 0.050 Uiso 1 1 calc R U
O24 O 0.7631(3) 0.46831(19) 0.0082(3) 0.0368(8) Uani 1 1 d . .
O23 O 1.1937(4) 0.5082(4) 0.3498(2) 0.0796(13) Uani 1 1 d . .
C00I C 0.5607(7) 0.5553(4) 0.3780(6) 0.0402(16) Uani 1 1 d . .
H00F H 0.605636 0.564050 0.459927 0.048 Uiso 1 1 calc R U
H00G H 0.462061 0.571653 0.351412 0.048 Uiso 1 1 calc R U
N00J N 1.1967(7) 0.6143(3) -0.0299(5) 0.0348(15) Uani 1 1 d . .
C00K C 1.3937(5) 0.5789(3) 0.7185(4) 0.0351(12) Uani 1 1 d . .
H00H H 1.418456 0.626349 0.729468 0.042 Uiso 1 1 calc R U
O22 O 0.7344(4) 0.7427(2) 0.2279(4) 0.0567(11) Uani 1 1 d . .
O21 O 0.7950(4) 0.59214(19) -0.0933(3) 0.0376(8) Uani 1 1 d . .
O20 O 0.5725(4) 0.8108(2) 0.2374(4) 0.0646(12) Uani 1 1 d . .
N00P N 0.9560(4) 0.2694(3) 0.7213(4) 0.0439(12) Uani 1 1 d . .
H00O H 1.058418 0.277681 0.736690 0.053 Uiso 1 1 calc R U
N00Q N 0.2902(5) 0.8020(2) -0.2847(4) 0.0467(11) Uani 1 1 d . .
N00R N 0.7900(7) 0.4077(4) 0.0093(5) 0.0390(16) Uani 1 1 d . .
O19 O 0.7967(4) 0.4984(3) -0.3744(2) 0.0609(14) Uani 1 1 d . .
N00T N 1.1370(4) 0.5098(4) 0.2455(2) 0.0387(8) Uani 1 1 d . .
N00U N 0.7990(7) 0.6183(3) -0.0004(6) 0.0374(16) Uani 1 1 d . .
N00W N 1.3325(5) 0.4565(2) 0.6922(4) 0.0394(11) Uani 1 1 d . .
H00P H 1.309036 0.408878 0.682338 0.047 Uiso 1 1 calc R U
C00X C 0.5515(6) 0.5041(5) 0.1628(4) 0.0581(17) Uani 1 1 d . .
H00I H 0.450594 0.490968 0.133042 0.070 Uiso 1 1 calc R U
H00J H 0.592446 0.492929 0.105940 0.070 Uiso 1 1 calc R U
C00Y C 0.9365(6) 0.2611(5) 0.8331(5) 0.0674(17) Uani 1 1 d . .
H00K H 0.956630 0.302720 0.875583 0.081 Uiso 1 1 calc R U
H00L H 1.002049 0.227322 0.879582 0.081 Uiso 1 1 calc R U
C00Z C 0.9106(7) 0.2079(4) 0.6514(6) 0.060(2) Uani 1 1 d . .
H00M H 0.961960 0.169875 0.695781 0.072 Uiso 1 1 calc R U
H00N H 0.934645 0.211484 0.583290 0.072 Uiso 1 1 calc R U
C010 C 0.7793(7) 0.2400(4) 0.8059(5) 0.070(2) Uani 1 1 d . .
H01A H 0.776658 0.194081 0.829289 0.084 Uiso 1 1 calc R U
H01B H 0.737244 0.267726 0.848729 0.084 Uiso 1 1 calc R U
O18 O 1.2805(6) 0.6562(3) -0.0390(5) 0.0557(16) Uani 1 1 d . .
C013 C 0.8703(9) 0.3267(4) 0.6578(7) 0.065(2) Uani 1 1 d . .
H01C H 0.878067 0.330261 0.583035 0.078 Uiso 1 1 calc R U
H01D H 0.907278 0.367518 0.700044 0.078 Uiso 1 1 calc R U
O17 O 0.9569(4) 0.54434(19) -0.2234(3) 0.0416(8) Uani 1 1 d . .
O16 O 0.2690(5) 0.7452(2) -0.2574(4) 0.0624(13) Uani 1 1 d . .
O15 O 0.7095(7) 0.3651(3) 0.0233(6) 0.075(2) Uani 1 1 d . .
C018 C 0.1240(8) 0.2083(4) 0.3657(8) 0.088(3) Uani 1 1 d . .
H01E H 0.062636 0.171596 0.325484 0.105 Uiso 1 1 calc R U
H01F H 0.136509 0.205700 0.446268 0.105 Uiso 1 1 calc R U
O14 O 1.2766(8) 0.3580(3) -0.0333(6) 0.074(2) Uani 1 1 d . .
O13 O 1.0779(4) 0.62895(19) -0.0227(3) 0.0415(8) Uani 1 1 d . .
O3 O 0.3762(5) 0.1983(3) 0.4652(4) 0.0930(17) Uani 1 1 d . .
H3C H 0.460568 0.200800 0.464276 0.112 Uiso 1 1 d R U
C01C C 1.4140(8) 0.4707(4) 0.8160(6) 0.060(2) Uani 1 1 d . .
H01G H 1.499259 0.442608 0.844429 0.072 Uiso 1 1 calc R U
H01H H 1.354018 0.460471 0.859645 0.072 Uiso 1 1 calc R U
O12 O 1.0316(4) 0.47153(19) 0.1922(2) 0.0405(8) Uani 1 1 d . .
C01E C 1.1969(5) 0.4958(3) 0.6512(5) 0.0527(17) Uani 1 1 d . .
H01I H 1.135993 0.482255 0.692258 0.063 Uiso 1 1 calc R U
H01J H 1.144689 0.487617 0.569761 0.063 Uiso 1 1 calc R U
N01F N 0.0554(5) 0.2711(4) 0.3177(4) 0.0573(16) Uani 1 1 d . .
H01W H -0.034966 0.275827 0.331086 0.069 Uiso 1 1 calc R U
O11 O 1.2071(4) 0.4261(2) 0.0707(3) 0.0414(8) Uani 1 1 d . .
C01H C 0.6426(5) 0.5912(3) 0.3155(4) 0.0406(12) Uani 1 1 d . .
H01K H 0.645765 0.639096 0.331533 0.049 Uiso 1 1 calc R U
C01I C 0.2693(8) 0.2024(4) 0.3548(7) 0.060(2) Uani 1 1 d . .
H01L H 0.270827 0.161353 0.312839 0.072 Uiso 1 1 calc R U
C01K C 1.4565(8) 0.5482(4) 0.6353(6) 0.0442(17) Uani 1 1 d . .
H01M H 1.414717 0.569738 0.560707 0.053 Uiso 1 1 calc R U
H01N H 1.560283 0.555118 0.664257 0.053 Uiso 1 1 calc R U
O10 O 0.8899(4) 0.5945(2) 0.0922(3) 0.0435(9) Uani 1 1 d . .
C01N C 0.1563(13) 0.3271(5) 0.3764(7) 0.094(3) Uani 1 1 d . .
H01O H 0.108699 0.369541 0.350139 0.112 Uiso 1 1 calc R U
H01P H 0.181391 0.324300 0.458935 0.112 Uiso 1 1 calc R U
C01O C 0.2870(7) 0.2608(5) 0.2863(6) 0.0650(18) Uani 1 1 d . .
H01Q H 0.377073 0.256194 0.272531 0.078 Uiso 1 1 calc R U
N01P N 0.6310(4) 0.4683(2) 0.2728(3) 0.0407(10) Uani 1 1 d . .
H01X H 0.626776 0.420316 0.257558 0.049 Uiso 1 1 calc R U
O9 O 0.4117(4) 0.8284(2) -0.2386(3) 0.0589(10) Uani 1 1 d . .
C01T C 0.5601(9) 0.4823(4) 0.3569(7) 0.054(2) Uani 1 1 d . .
H01R H 0.461413 0.466006 0.326486 0.065 Uiso 1 1 calc R U
H01S H 0.611627 0.459319 0.428698 0.065 Uiso 1 1 calc R U
O8 O 1.2254(3) 0.55244(19) -0.0278(3) 0.0375(8) Uani 1 1 d . .
C01V C 0.0258(7) 0.2770(4) 0.1946(5) 0.077(3) Uani 1 1 d . .
H01T H -0.008801 0.321566 0.168456 0.092 Uiso 1 1 calc R U
H01U H -0.048805 0.245482 0.152145 0.092 Uiso 1 1 calc R U
O2 O 1.1720(4) 0.6068(2) 0.5673(3) 0.0520(9) Uani 1 1 d . .
H2C H 1.082942 0.597319 0.535061 0.062 Uiso 1 1 d R U
O7 O 0.8102(4) 0.47130(19) -0.2036(3) 0.0376(8) Uani 1 1 d . .
C01Z C 1.2324(5) 0.5705(3) 0.6712(4) 0.0341(11) Uani 1 1 d . .
H01V H 1.193470 0.587635 0.727148 0.041 Uiso 1 1 calc R U
C020 C 0.7849(6) 0.4894(3) 0.3225(6) 0.0539(18) Uani 1 1 d . .
H02A H 0.830847 0.480382 0.268002 0.065 Uiso 1 1 calc R U
H02B H 0.835391 0.464285 0.392150 0.065 Uiso 1 1 calc R U
C022 C 0.7494(6) 0.1976(3) 0.6160(5) 0.0403(14) Uani 1 1 d . .
H02C H 0.731962 0.152356 0.637492 0.048 Uiso 1 1 calc R U
C023 C 0.5642(7) 0.5785(4) 0.1863(4) 0.0604(17) Uani 1 1 d . .
H02D H 0.468626 0.598338 0.160287 0.073 Uiso 1 1 calc R U
H02E H 0.617499 0.599136 0.144086 0.073 Uiso 1 1 calc R U
C3 C 0.7944(5) 0.5639(3) 0.3502(4) 0.0409(13) Uani 1 1 d . .
H3A H 0.840411 0.585873 0.302784 0.049 Uiso 1 1 calc R U
O6 O 0.1901(4) 0.8332(2) -0.3573(4) 0.0692(12) Uani 1 1 d . .
O5 O 0.7981(4) 0.8289(2) 0.3378(3) 0.0572(10) Uani 1 1 d . .
C11 C 0.1602(8) 0.2634(6) 0.1727(5) 0.082(2) Uani 1 1 d . .
H11A H 0.175223 0.298233 0.124597 0.099 Uiso 1 1 calc R U
H11B H 0.151311 0.221215 0.132694 0.099 Uiso 1 1 calc R U
O1 O 0.8823(4) 0.5757(2) 0.4684(3) 0.0522(10) Uani 1 1 d . .
H1C H 0.853485 0.551866 0.511299 0.063 Uiso 1 1 d R U
C6 C 0.7125(8) 0.3172(4) 0.6426(7) 0.057(2) Uani 1 1 d . .
H6A H 0.686125 0.349245 0.689366 0.068 Uiso 1 1 calc R U
H6B H 0.650600 0.324172 0.562708 0.068 Uiso 1 1 calc R U
C0AA C 0.2905(11) 0.3233(5) 0.3500(9) 0.094(3) Uani 1 1 d . .
H0AA H 0.295620 0.361322 0.303851 0.113 Uiso 1 1 calc R U
H0AB H 0.375036 0.323870 0.420921 0.113 Uiso 1 1 calc R U

loop_
_atom_site_aniso_label
_atom_site_aniso_U_11
_atom_site_aniso_U_22
_atom_site_aniso_U_33
_atom_site_aniso_U_23
_atom_site_aniso_U_13
_atom_site_aniso_U_12
Tb01 0.02036(8) 0.02291(9) 0.02583(8) 0.0013(2) 0.00938(6) 0.00009(14)
Rb02 0.02926(17) 0.0306(2) 0.0489(3) 0.0005(4) 0.01267(17) 0.0002(2)
N003 0.034(3) 0.033(4) 0.054(4) 0.009(3) 0.028(3) 0.008(3)
O28 0.042(2) 0.047(2) 0.0383(17) -0.0007(15) 0.0107(15) -0.0108(17)
O27 0.039(2) 0.038(2) 0.0428(18) 0.0004(15) 0.0159(15) 0.0031(16)
O26 0.036(2) 0.033(2) 0.0507(19) 0.0008(14) 0.0200(15) 0.0016(16)
C008 0.027(3) 0.063(4) 0.034(3) -0.001(2) 0.003(2) 0.000(3)
N009 0.0329(18) 0.046(3) 0.0285(15) -0.003(3) 0.0093(13) 0.004(3)
C00A 0.062(5) 0.071(5) 0.065(5) -0.009(4) 0.036(4) 0.011(4)
O25 0.069(4) 0.046(3) 0.107(4) 0.006(3) 0.049(3) 0.034(3)
O4 0.045(2) 0.081(3) 0.051(2) -0.032(2) 0.0052(17) 0.002(2)
N10 0.045(3) 0.042(3) 0.045(3) 0.006(2) 0.021(2) 0.003(2)
C00F 0.034(3) 0.042(5) 0.052(3) -0.008(3) 0.020(2) -0.003(2)
O24 0.0303(19) 0.030(2) 0.0513(19) 0.0074(14) 0.0166(14) 0.0020(16)
O23 0.090(3) 0.109(3) 0.0258(14) 0.000(4) 0.0064(15) -0.024(4)
C00I 0.029(3) 0.056(4) 0.037(3) -0.009(3) 0.015(2) 0.002(3)
N00J 0.035(3) 0.032(4) 0.036(3) 0.005(2) 0.011(2) -0.004(3)
C00K 0.022(3) 0.037(3) 0.046(3) -0.001(2) 0.011(2) -0.007(2)
O22 0.057(2) 0.041(3) 0.069(3) -0.014(2) 0.020(2) 0.0021(19)
O21 0.0321(18) 0.038(2) 0.0445(19) -0.0027(15) 0.0166(14) 0.0034(16)
O20 0.042(2) 0.072(3) 0.084(3) -0.004(2) 0.028(2) 0.003(2)
N00P 0.028(2) 0.049(3) 0.052(3) -0.019(2) 0.0106(17) -0.008(2)
N00Q 0.054(3) 0.043(3) 0.047(3) 0.003(2) 0.024(2) 0.000(2)
N00R 0.027(3) 0.050(4) 0.040(3) 0.012(2) 0.013(2) -0.005(3)
O19 0.064(2) 0.085(4) 0.0238(13) 0.000(2) 0.0055(13) -0.011(3)
N00T 0.0365(19) 0.050(2) 0.0278(14) 0.008(3) 0.0092(13) 0.009(4)
N00U 0.035(3) 0.018(3) 0.067(4) 0.005(2) 0.027(3) 0.004(2)
N00W 0.036(3) 0.033(3) 0.044(2) 0.0054(19) 0.009(2) 0.000(2)
C00X 0.052(3) 0.085(5) 0.031(2) -0.012(5) 0.0094(19) -0.019(5)
C00Y 0.073(4) 0.084(5) 0.034(3) -0.006(4) 0.007(3) 0.009(6)
C00Z 0.034(3) 0.065(5) 0.076(5) -0.037(4) 0.015(3) 0.006(3)
C010 0.074(4) 0.095(7) 0.048(3) 0.001(3) 0.032(3) -0.009(4)
O18 0.048(3) 0.045(3) 0.084(4) 0.002(3) 0.035(3) -0.023(3)
C013 0.082(6) 0.037(4) 0.068(4) 0.004(3) 0.018(4) -0.012(4)
O17 0.038(2) 0.042(2) 0.0441(17) 0.0001(15) 0.0149(15) -0.0039(17)
O16 0.069(3) 0.039(4) 0.073(3) 0.003(2) 0.018(2) -0.010(2)
O15 0.053(4) 0.051(4) 0.128(5) 0.023(3) 0.041(3) -0.014(3)
C018 0.038(4) 0.085(7) 0.137(8) 0.067(6) 0.028(4) 0.003(4)
O14 0.083(5) 0.060(4) 0.096(5) 0.017(3) 0.052(4) 0.045(3)
O13 0.033(2) 0.036(2) 0.059(2) -0.0008(15) 0.0216(15) -0.0021(16)
O3 0.053(3) 0.129(5) 0.086(3) 0.053(3) 0.013(2) 0.018(3)
C01C 0.060(5) 0.069(5) 0.041(3) 0.025(3) 0.008(3) -0.005(4)
O12 0.039(2) 0.046(2) 0.0349(16) -0.0004(15) 0.0127(14) -0.0069(17)
C01E 0.027(2) 0.039(5) 0.086(4) 0.007(3) 0.015(2) -0.006(3)
N01F 0.045(3) 0.074(5) 0.049(3) 0.011(3) 0.014(2) 0.014(3)
O11 0.039(2) 0.041(2) 0.0435(19) 0.0014(16) 0.0145(15) 0.0026(17)
C01H 0.036(3) 0.036(3) 0.043(3) 0.002(2) 0.008(2) -0.004(2)
C01I 0.044(4) 0.045(5) 0.077(6) 0.016(4) 0.006(4) 0.007(3)
C01K 0.035(3) 0.054(4) 0.053(4) 0.013(3) 0.028(3) 0.009(3)
O10 0.046(2) 0.043(2) 0.0454(19) -0.0016(16) 0.0220(16) 0.0060(18)
C01N 0.147(10) 0.065(6) 0.072(5) -0.025(4) 0.044(6) -0.007(6)
C01O 0.052(3) 0.068(4) 0.082(5) -0.002(5) 0.033(3) -0.012(4)
N01P 0.036(2) 0.038(3) 0.047(2) -0.014(2) 0.0151(19) -0.004(2)
O9 0.044(2) 0.052(3) 0.076(3) 0.013(2) 0.0173(19) -0.002(2)
C01T 0.050(4) 0.063(5) 0.058(4) 0.007(3) 0.031(3) -0.014(3)
O8 0.0326(19) 0.031(2) 0.0499(19) 0.0033(14) 0.0172(14) -0.0011(16)
C01V 0.066(4) 0.105(8) 0.042(4) 0.000(4) 0.001(3) 0.006(4)
O2 0.0356(19) 0.058(3) 0.052(2) 0.0214(17) 0.0044(15) -0.0095(17)
O7 0.040(2) 0.042(2) 0.0324(16) 0.0035(14) 0.0156(14) -0.0013(16)
C01Z 0.028(3) 0.041(3) 0.034(2) 0.002(2) 0.0123(19) 0.000(2)
C020 0.025(3) 0.054(5) 0.081(4) -0.020(3) 0.018(3) -0.001(3)
C022 0.033(3) 0.024(3) 0.066(4) -0.010(2) 0.020(3) -0.003(2)
C023 0.057(4) 0.074(5) 0.039(3) 0.014(3) 0.005(2) -0.008(3)
C3 0.033(3) 0.051(4) 0.038(3) -0.004(3) 0.012(2) -0.014(3)
O6 0.054(2) 0.067(3) 0.074(3) 0.020(2) 0.008(2) 0.004(2)
O5 0.053(2) 0.054(3) 0.054(2) -0.0104(18) 0.0087(17) -0.004(2)
C11 0.103(6) 0.096(5) 0.049(4) 0.007(4) 0.029(4) 0.006(7)
O1 0.0338(19) 0.073(3) 0.0419(19) -0.0017(18) 0.0050(15) -0.0125(18)
C6 0.042(4) 0.046(5) 0.073(5) -0.012(4) 0.010(3) 0.016(3)
C0AA 0.075(6) 0.081(7) 0.105(7) -0.003(5) 0.009(5) -0.030(5)

loop_
_atom_type_symbol
_atom_type_description
_atom_type_scat_dispersion_real
_atom_type_scat_dispersion_imag
_atom_type_scat_source
C C 0.0033 0.0016 'International Tables Vol C Tables 4.2.6.8 and 6.1.1.4'
H H 0.0000 0.0000 'International Tables Vol C Tables 4.2.6.8 and 6.1.1.4'
N N 0.0061 0.0033 'International Tables Vol C Tables 4.2.6.8 and 6.1.1.4'
O O 0.0106 0.0060 'International Tables Vol C Tables 4.2.6.8 and 6.1.1.4'
Tb Tb -0.1723 4.1537 'International Tables Vol C Tables 4.2.6.8 and 6.1.1.4'
Rb Rb -0.9393 2.9676 'International Tables Vol C Tables 4.2.6.8 and 6.1.1.4'

loop_
_geom_angle_atom_site_label_1
_geom_angle_atom_site_label_2
_geom_angle_atom_site_label_3
_geom_angle
_geom_angle_site_symmetry_1
_geom_angle_site_symmetry_3
O21 Tb01 O12 114.38(11) . .
O21 Tb01 O8 110.23(12) . .
O12 Tb01 O8 113.41(10) . .
O21 Tb01 O24 68.95(11) . .
O12 Tb01 O24 67.10(10) . .
O8 Tb01 O24 179.18(14) . .
O21 Tb01 O13 65.16(12) . .
O12 Tb01 O13 114.85(11) . .
O8 Tb01 O13 49.82(11) . .
O24 Tb01 O13 129.44(12) . .
O21 Tb01 O28 112.97(13) . .
O12 Tb01 O28 50.09(10) . .
O8 Tb01 O28 68.23(10) . .
O24 Tb01 O28 112.00(10) . .
O13 Tb01 O28 69.72(12) . .
O21 Tb01 O7 67.58(11) . .
O12 Tb01 O7 129.64(11) . .
O8 Tb01 O7 111.78(10) . .
O24 Tb01 O7 68.00(10) . .
O13 Tb01 O7 110.75(11) . .
O28 Tb01 O7 179.43(15) . .
O21 Tb01 O27 128.95(10) . .
O12 Tb01 O27 111.95(12) . .
O8 Tb01 O27 67.89(11) . .
O24 Tb01 O27 112.59(12) . .
O13 Tb01 O27 112.17(11) . .
O28 Tb01 O27 112.60(11) . .
O7 Tb01 O27 66.95(11) . .
O21 Tb01 O10 50.25(11) . .
O12 Tb01 O10 68.92(11) . .
O8 Tb01 O10 111.90(12) . .
O24 Tb01 O10 67.61(11) . .
O13 Tb01 O10 67.31(11) . .
O28 Tb01 O10 67.95(12) . .
O7 Tb01 O10 112.50(11) . .
O27 Tb01 O10 179.13(12) . .
O21 Tb01 O26 112.91(11) . .
O12 Tb01 O26 67.38(11) . .
O8 Tb01 O26 131.05(12) . .
O24 Tb01 O26 49.68(11) . .
O13 Tb01 O26 177.41(12) . .
O28 Tb01 O26 112.84(11) . .
O7 Tb01 O26 66.70(11) . .
O27 Tb01 O26 67.48(11) . .
O10 Tb01 O26 113.01(11) . .
O21 Tb01 O11 177.51(12) . .
O12 Tb01 O11 68.03(11) . .
O8 Tb01 O11 67.76(11) . .
O24 Tb01 O11 113.05(12) . .
O13 Tb01 O11 113.50(12) . .
O28 Tb01 O11 67.91(12) . .
O7 Tb01 O11 111.54(12) . .
O27 Tb01 O11 49.20(10) . .
O10 Tb01 O11 131.59(11) . .
O26 Tb01 O11 68.36(12) . .
O21 Tb01 O17 67.03(10) . .
O12 Tb01 O17 177.50(14) . .
O8 Tb01 O17 67.41(10) . .
O24 Tb01 O17 112.11(10) . .
O13 Tb01 O17 67.55(11) . .
O28 Tb01 O17 131.68(12) . .
O7 Tb01 O17 48.57(10) . .
O27 Tb01 O17 65.99(10) . .
O10 Tb01 O17 113.14(12) . .
O26 Tb01 O17 110.24(11) . .
O11 Tb01 O17 110.59(11) . .
O25 Rb02 O18 94.0(2) . 1_455
O25 Rb02 O14 85.00(13) . 2_755
O18 Rb02 O14 176.4(2) 1_455 2_755
O25 Rb02 O15 173.8(2) . 2_655
O18 Rb02 O15 92.09(11) 1_455 2_655
O14 Rb02 O15 89.0(3) 2_755 2_655
O25 Rb02 O9 107.00(16) . .
O18 Rb02 O9 106.40(15) 1_455 .
O14 Rb02 O9 77.21(17) 2_755 .
O15 Rb02 O9 70.13(17) 2_655 .
O25 Rb02 O22 65.51(16) . .
O18 Rb02 O22 108.79(15) 1_455 .
O14 Rb02 O22 67.64(17) 2_755 .
O15 Rb02 O22 113.40(17) 2_655 .
O9 Rb02 O22 144.40(12) . .
O25 Rb02 O16 105.06(17) . .
O18 Rb02 O16 65.37(14) 1_455 .
O14 Rb02 O16 118.24(17) 2_755 .
O15 Rb02 O16 76.56(17) 2_655 .
O9 Rb02 O16 41.24(11) . .
O22 Rb02 O16 169.20(13) . .
O25 Rb02 O20 106.38(16) . .
O18 Rb02 O20 104.99(14) 1_455 .
O14 Rb02 O20 72.04(15) 2_755 .
O15 Rb02 O20 72.98(17) 2_655 .
O9 Rb02 O20 131.71(15) . .
O22 Rb02 O20 40.91(11) . .
O16 Rb02 O20 147.70(12) . .
O25 Rb02 N10 86.17(17) . .
O18 Rb02 N10 114.13(15) 1_455 .
O14 Rb02 N10 62.37(16) 2_755 .
O15 Rb02 N10 92.33(17) 2_655 .
O9 Rb02 N10 136.35(14) . .
O22 Rb02 N10 21.24(10) . .
O16 Rb02 N10 168.76(12) . .
O20 Rb02 N10 21.38(10) . .
O25 Rb02 N00Q 112.65(16) . .
O18 Rb02 N00Q 85.24(15) 1_455 .
O14 Rb02 N00Q 98.35(17) 2_755 .
O15 Rb02 N00Q 66.78(17) 2_655 .
O9 Rb02 N00Q 21.42(10) . .
O22 Rb02 N00Q 165.82(12) . .
O16 Rb02 N00Q 21.20(11) . .
O20 Rb02 N00Q 138.83(13) . .
N10 Rb02 N00Q 152.68(15) . .
O14 N003 O11 122.2(7) . .
O14 N003 O27 120.1(7) . .
O11 N003 O27 117.7(6) . .
N00T O28 Tb01 96.2(3) . .
N003 O27 Tb01 96.8(3) . .
N00R O26 Tb01 95.0(4) . .
C01C C008 C00K 109.6(6) . .
C01C C008 H00A 109.8 . .
C00K C008 H00A 109.8 . .
C01C C008 H00B 109.8 . .
C00K C008 H00B 109.8 . .
H00A C008 H00B 108.2 . .
O19 N009 O17 122.5(5) . .
O19 N009 O7 119.4(5) . .
O17 N009 O7 118.0(3) . .
C01K C00A N00W 109.4(7) . .
C01K C00A H00C 109.8 . .
N00W C00A H00C 109.8 . .
C01K C00A H00D 109.8 . .
N00W C00A H00D 109.8 . .
H00C C00A H00D 108.2 . .
N00U O25 Rb02 171.9(5) . .
C022 O4 H4C 106.7 . .
O22 N10 O20 121.7(6) . .
O22 N10 O5 119.1(5) . .
O20 N10 O5 119.2(5) . .
O22 N10 Rb02 64.3(3) . .
O20 N10 Rb02 66.1(3) . .
O5 N10 Rb02 147.9(3) . .
C022 C00F C010 108.4(5) . .
C022 C00F C6 109.8(5) . .
C010 C00F C6 108.3(5) . .
C022 C00F H00E 110.1 . .
C010 C00F H00E 110.1 . .
C6 C00F H00E 110.1 . .
N00R O24 Tb01 96.9(3) . .
C01T C00I C01H 110.1(6) . .
C01T C00I H00F 109.6 . .
C01H C00I H00F 109.6 . .
C01T C00I H00G 109.6 . .
C01H C00I H00G 109.6 . .
H00F C00I H00G 108.1 . .
O18 N00J O13 122.9(6) . .
O18 N00J O8 121.2(6) . .
O13 N00J O8 115.9(5) . .
C01Z C00K C008 109.3(4) . .
C01Z C00K C01K 109.7(5) . .
C008 C00K C01K 108.1(5) . .
C01Z C00K H00H 109.9 . .
C008 C00K H00H 109.9 . .
C01K C00K H00H 109.9 . .
N10 O22 Rb02 94.5(3) . .
N00U O21 Tb01 98.1(4) . .
N10 O20 Rb02 92.5(3) . .
C013 N00P C00Z 110.0(5) . .
C013 N00P C00Y 109.8(6) . .
C00Z N00P C00Y 110.1(6) . .
C013 N00P H00O 109.0 . .
C00Z N00P H00O 109.0 . .
C00Y N00P H00O 109.0 . .
O16 N00Q O6 119.7(5) . .
O16 N00Q O9 120.2(5) . .
O6 N00Q O9 120.1(5) . .
O16 N00Q Rb02 65.1(3) . .
O6 N00Q Rb02 153.1(4) . .
O9 N00Q Rb02 61.8(3) . .
O15 N00R O24 122.1(6) . .
O15 N00R O26 119.6(6) . .
O24 N00R O26 118.3(6) . .
O23 N00T O28 122.5(6) . .
O23 N00T O12 120.8(6) . .
O28 N00T O12 116.7(3) . .
O25 N00U O21 121.5(6) . .
O25 N00U O10 121.7(6) . .
O21 N00U O10 116.8(5) . .
C01E N00W C01C 109.5(5) . .
C01E N00W C00A 109.6(5) . .
C01C N00W C00A 109.8(5) . .
C01E N00W H00P 109.3 . .
C01C N00W H00P 109.3 . .
C00A N00W H00P 109.3 . .
N01P C00X C023 108.5(4) . .
N01P C00X H00I 110.0 . .
C023 C00X H00I 110.0 . .
N01P C00X H00J 110.0 . .
C023 C00X H00J 110.0 . .
H00I C00X H00J 108.4 . .
N00P C00Y C010 107.6(4) . .
N00P C00Y H00K 110.2 . .
C010 C00Y H00K 110.2 . .
N00P C00Y H00L 110.2 . .
C010 C00Y H00L 110.2 . .
H00K C00Y H00L 108.5 . .
N00P C00Z C022 110.1(5) . .
N00P C00Z H00M 109.6 . .
C022 C00Z H00M 109.6 . .
N00P C00Z H00N 109.6 . .
C022 C00Z H00N 109.6 . .
H00M C00Z H00N 108.1 . .
C00F C010 C00Y 110.2(5) . .
C00F C010 H01A 109.6 . .
C00Y C010 H01A 109.6 . .
C00F C010 H01B 109.6 . .
C00Y C010 H01B 109.6 . .
H01A C010 H01B 108.1 . .
N00J O18 Rb02 168.4(5) . 1_655
N00P C013 C6 109.4(6) . .
N00P C013 H01C 109.8 . .
C6 C013 H01C 109.8 . .
N00P C013 H01D 109.8 . .
C6 C013 H01D 109.8 . .
H01C C013 H01D 108.2 . .
N009 O17 Tb01 94.9(2) . .
N00Q O16 Rb02 93.7(3) . .
N00R O15 Rb02 169.2(5) . 2_645
N01F C018 C01I 110.5(6) . .
N01F C018 H01E 109.5 . .
C01I C018 H01E 109.5 . .
N01F C018 H01F 109.5 . .
C01I C018 H01F 109.5 . .
H01E C018 H01F 108.1 . .
N003 O14 Rb02 164.9(6) . 2_745
N00J O13 Tb01 96.9(4) . .
C01I O3 H3C 112.2 . .
N00W C01C C008 110.3(5) . .
N00W C01C H01G 109.6 . .
C008 C01C H01G 109.6 . .
N00W C01C H01H 109.6 . .
C008 C01C H01H 109.6 . .
H01G C01C H01H 108.1 . .
N00T O12 Tb01 97.0(2) . .
N00W C01E C01Z 109.7(4) . .
N00W C01E H01I 109.7 . .
C01Z C01E H01I 109.7 . .
N00W C01E H01J 109.7 . .
C01Z C01E H01J 109.7 . .
H01I C01E H01J 108.2 . .
C018 N01F C01V 112.7(7) . .
C018 N01F C01N 108.6(6) . .
C01V N01F C01N 106.8(6) . .
C018 N01F H01W 109.6 . .
C01V N01F H01W 109.6 . .
C01N N01F H01W 109.6 . .
N003 O11 Tb01 96.3(4) . .
C00I C01H C3 110.8(5) . .
C00I C01H C023 107.9(5) . .
C3 C01H C023 107.8(5) . .
C00I C01H H01K 110.1 . .
C3 C01H H01K 110.1 . .
C023 C01H H01K 110.1 . .
O3 C01I C01O 113.7(6) . .
O3 C01I C018 108.6(7) . .
C01O C01I C018 108.2(6) . .
O3 C01I H01L 108.8 . .
C01O C01I H01L 108.8 . .
C018 C01I H01L 108.8 . .
C00A C01K C00K 109.6(7) . .
C00A C01K H01M 109.7 . .
C00K C01K H01M 109.7 . .
C00A C01K H01N 109.7 . .
C00K C01K H01N 109.7 . .
H01M C01K H01N 108.2 . .
N00U O10 Tb01 94.8(3) . .
C0AA C01N N01F 110.2(7) . .
C0AA C01N H01O 109.6 . .
N01F C01N H01O 109.6 . .
C0AA C01N H01P 109.6 . .
N01F C01N H01P 109.6 . .
H01O C01N H01P 108.1 . .
C0AA C01O C01I 109.8(6) . .
C0AA C01O C11 108.8(8) . .
C01I C01O C11 109.2(7) . .
C0AA C01O H01Q 109.7 . .
C01I C01O H01Q 109.7 . .
C11 C01O H01Q 109.7 . .
C020 N01P C00X 111.1(5) . .
C020 N01P C01T 109.7(5) . .
C00X N01P C01T 109.3(5) . .
C020 N01P H01X 108.9 . .
C00X N01P H01X 108.9 . .
C01T N01P H01X 108.9 . .
N00Q O9 Rb02 96.8(3) . .
C00I C01T N01P 109.8(5) . .
C00I C01T H01R 109.7 . .
N01P C01T H01R 109.7 . .
C00I C01T H01S 109.7 . .
N01P C01T H01S 109.7 . .
H01R C01T H01S 108.2 . .
N00J O8 Tb01 97.4(3) . .
N01F C01V C11 109.7(5) . .
N01F C01V H01T 109.7 . .
C11 C01V H01T 109.7 . .
N01F C01V H01U 109.7 . .
C11 C01V H01U 109.7 . .
H01T C01V H01U 108.2 . .
C01Z O2 H2C 109.5 . .
N009 O7 Tb01 98.5(3) . .
O2 C01Z C00K 109.3(4) . .
O2 C01Z C01E 110.9(4) . .
C00K C01Z C01E 108.7(4) . .
O2 C01Z H01V 109.3 . .
C00K C01Z H01V 109.3 . .
C01E C01Z H01V 109.3 . .
N01P C020 C3 109.9(4) . .
N01P C020 H02A 109.7 . .
C3 C020 H02A 109.7 . .
N01P C020 H02B 109.7 . .
C3 C020 H02B 109.7 . .
H02A C020 H02B 108.2 . .
O4 C022 C00F 109.0(5) . .
O4 C022 C00Z 112.2(5) . .
C00F C022 C00Z 108.8(5) . .
O4 C022 H02C 108.9 . .
C00F C022 H02C 108.9 . .
C00Z C022 H02C 108.9 . .
C00X C023 C01H 109.9(5) . .
C00X C023 H02D 109.7 . .
C01H C023 H02D 109.7 . .
C00X C023 H02E 109.7 . .
C01H C023 H02E 109.7 . .
H02D C023 H02E 108.2 . .
O1 C3 C01H 113.5(4) . .
O1 C3 C020 111.0(5) . .
C01H C3 C020 108.6(4) . .
O1 C3 H3A 107.9 . .
C01H C3 H3A 107.9 . .
C020 C3 H3A 107.9 . .
C01V C11 C01O 109.1(5) . .
C01V C11 H11A 109.9 . .
C01O C11 H11A 109.9 . .
C01V C11 H11B 109.9 . .
C01O C11 H11B 109.9 . .
H11A C11 H11B 108.3 . .
C3 O1 H1C 109.9 . .
C00F C6 C013 108.8(6) . .
C00F C6 H6A 109.9 . .
C013 C6 H6A 109.9 . .
C00F C6 H6B 109.9 . .
C013 C6 H6B 109.9 . .
H6A C6 H6B 108.3 . .
C01O C0AA C01N 108.7(7) . .
C01O C0AA H0AA 110.0 . .
C01N C0AA H0AA 110.0 . .
C01O C0AA H0AB 110.0 . .
C01N C0AA H0AB 110.0 . .
H0AA C0AA H0AB 108.3 . .

loop_
_geom_bond_atom_site_label_1
_geom_bond_atom_site_label_2
_geom_bond_distance
_geom_bond_site_symmetry_2
Tb01 O21 2.506(4) .
Tb01 O12 2.529(3) .
Tb01 O8 2.534(3) .
Tb01 O24 2.550(3) .
Tb01 O13 2.553(4) .
Tb01 O28 2.555(3) .
Tb01 O7 2.566(3) .
Tb01 O27 2.570(3) .
Tb01 O10 2.572(3) .
Tb01 O26 2.579(4) .
Tb01 O11 2.585(4) .
Tb01 O17 2.655(3) .
Rb02 O25 2.862(6) .
Rb02 O18 2.889(5) 1_455
Rb02 O14 2.921(6) 2_755
Rb02 O15 2.939(6) 2_655
Rb02 O9 3.012(4) .
Rb02 O22 3.058(4) .
Rb02 O16 3.086(5) .
Rb02 O20 3.097(4) .
Rb02 N10 3.383(5) .
Rb02 N00Q 3.395(5) .
N003 O14 1.231(7) .
N003 O11 1.250(7) .
N003 O27 1.258(7) .
O28 N00T 1.257(6) .
O26 N00R 1.265(7) .
C008 C01C 1.497(8) .
C008 C00K 1.517(8) .
C008 H00A 0.9700 .
C008 H00B 0.9700 .
N009 O19 1.238(4) .
N009 O17 1.241(6) .
N009 O7 1.265(6) .
C00A C01K 1.502(8) .
C00A N00W 1.519(9) .
C00A H00C 0.9700 .
C00A H00D 0.9700 .
O25 N00U 1.226(6) .
O4 C022 1.413(7) .
O4 H4C 0.8456 .
N10 O22 1.229(5) .
N10 O20 1.234(6) .
N10 O5 1.269(6) .
C00F C022 1.500(7) .
C00F C010 1.504(8) .
C00F C6 1.518(11) .
C00F H00E 0.9800 .
O24 N00R 1.245(8) .
O23 N00T 1.214(4) .
C00I C01T 1.488(9) .
C00I C01H 1.508(8) .
C00I H00F 0.9700 .
C00I H00G 0.9700 .
N00J O18 1.219(6) .
N00J O13 1.256(7) .
N00J O8 1.272(7) .
C00K C01Z 1.502(6) .
C00K C01K 1.530(8) .
C00K H00H 0.9800 .
O21 N00U 1.264(7) .
N00P C013 1.476(9) .
N00P C00Z 1.482(8) .
N00P C00Y 1.493(7) .
N00P H00O 0.9800 .
N00Q O16 1.230(6) .
N00Q O6 1.241(6) .
N00Q O9 1.249(6) .
N00R O15 1.228(6) .
N00T O12 1.271(6) .
N00U O10 1.268(7) .
N00W C01E 1.482(7) .
N00W C01C 1.484(7) .
N00W H00P 0.9800 .
C00X N01P 1.492(7) .
C00X C023 1.518(11) .
C00X H00I 0.9700 .
C00X H00J 0.9700 .
C00Y C010 1.533(8) .
C00Y H00K 0.9700 .
C00Y H00L 0.9700 .
C00Z C022 1.514(8) .
C00Z H00M 0.9700 .
C00Z H00N 0.9700 .
C010 H01A 0.9700 .
C010 H01B 0.9700 .
C013 C6 1.525(9) .
C013 H01C 0.9700 .
C013 H01D 0.9700 .
C018 N01F 1.453(9) .
C018 C01I 1.509(10) .
C018 H01E 0.9700 .
C018 H01F 0.9700 .
O3 C01I 1.398(8) .
O3 H3C 0.8468 .
C01C H01G 0.9700 .
C01C H01H 0.9700 .
C01E C01Z 1.538(8) .
C01E H01I 0.9700 .
C01E H01J 0.9700 .
N01F C01V 1.462(7) .
N01F C01N 1.505(10) .
N01F H01W 0.9800 .
C01H C3 1.513(7) .
C01H C023 1.532(7) .
C01H H01K 0.9800 .
C01I C01O 1.501(11) .
C01I H01L 0.9800 .
C01K H01M 0.9700 .
C01K H01N 0.9700 .
C01N C0AA 1.494(11) .
C01N H01O 0.9700 .
C01N H01P 0.9700 .
C01O C0AA 1.478(13) .
C01O C11 1.512(9) .
C01O H01Q 0.9800 .
N01P C020 1.487(7) .
N01P C01T 1.496(8) .
N01P H01X 0.9800 .
C01T H01R 0.9700 .
C01T H01S 0.9700 .
C01V C11 1.490(8) .
C01V H01T 0.9700 .
C01V H01U 0.9700 .
O2 C01Z 1.414(6) .
O2 H2C 0.8481 .
C01Z H01V 0.9800 .
C020 C3 1.528(9) .
C020 H02A 0.9700 .
C020 H02B 0.9700 .
C022 H02C 0.9800 .
C023 H02D 0.9700 .
C023 H02E 0.9700 .
C3 O1 1.431(6) .
C3 H3A 0.9800 .
C11 H11A 0.9700 .
C11 H11B 0.9700 .
O1 H1C 0.8456 .
C6 H6A 0.9700 .
C6 H6B 0.9700 .
C0AA H0AA 0.9700 .
C0AA H0AB 0.9700 .
